data_4034492
loop_
_publ_author_name
'He, Chonglong'
'Li, Zhanhuan'
'Xu, Jianfeng'
'Ren, Hongjun'

_publ_section_title
;
 Asymmetric Synthesis of Spirocyclic Oxindole \d-Lactams via NHC-Catalyzed
 Formal [2+4] Annulation of Aliphatic Aldehydes with Oxindole-Derived
 \a,\b-Unsaturated Ketimines.
;
_journal_issue 18
_journal_name_full 'The Journal of organic chemistry'
_journal_page_first 12177
_journal_page_last 12186
_journal_paper_doi 10.1021/acs.joc.9b01760
_journal_volume 84
_journal_year 2019
_chemical_absolute_configuration ad
_chemical_formula_moiety 'C34 H30 N2 O5 S'
_chemical_formula_sum 'C34 H30 N2 O5 S'
_chemical_formula_weight 578.66
_space_group_crystal_system orthorhombic
_space_group_IT_number 19
_space_group_name_Hall 'P 2ac 2ab'
_space_group_name_H-M_alt 'P 21 21 21'
_atom_sites_solution_hydrogens geom
_atom_sites_solution_primary dual
_audit_creation_date 2018-12-21
_audit_creation_method
;
Olex2 1.2
(compiled 2018.05.29 svn.r3508 for OlexSys, GUI svn.r5506)
;
_cell_angle_alpha 90
_cell_angle_beta 90
_cell_angle_gamma 90
_cell_formula_units_Z 4
_cell_length_a 7.19250(10)
_cell_length_b 19.2110(5)
_cell_length_c 20.7806(5)
_cell_measurement_reflns_used 9810
_cell_measurement_temperature 170(2)
_cell_measurement_theta_max 31.95
_cell_measurement_theta_min 2.23
_cell_volume 2871.36(11)
_computing_cell_refinement 'SAINT V8.38A (?, 2016)'
_computing_data_reduction 'SAINT V8.38A (?, 2016)'
_computing_molecular_graphics 'Olex2 (Dolomanov et al., 2009)'
_computing_publication_material 'Olex2 (Dolomanov et al., 2009)'
_computing_structure_refinement 'ShelXL (Sheldrick, 2015)'
_computing_structure_solution 'ShelXT (Sheldrick, 2015)'
_diffrn_ambient_temperature 170.0
_diffrn_measured_fraction_theta_full 0.999
_diffrn_measured_fraction_theta_max 0.999
_diffrn_measurement_device_type 'Bruker APEX-II CCD'
_diffrn_measurement_method '\f and \w scans'
_diffrn_radiation_type MoK\a
_diffrn_radiation_wavelength 0.71073
_diffrn_reflns_av_R_equivalents 0.0375
_diffrn_reflns_av_unetI/netI 0.0348
_diffrn_reflns_Laue_measured_fraction_full 0.999
_diffrn_reflns_Laue_measured_fraction_max 0.999
_diffrn_reflns_limit_h_max 10
_diffrn_reflns_limit_h_min -10
_diffrn_reflns_limit_k_max 28
_diffrn_reflns_limit_k_min -28
_diffrn_reflns_limit_l_max 31
_diffrn_reflns_limit_l_min -31
_diffrn_reflns_number 41901
_diffrn_reflns_point_group_measured_fraction_full 0.999
_diffrn_reflns_point_group_measured_fraction_max 0.999
_diffrn_reflns_theta_full 25.242
_diffrn_reflns_theta_max 32.045
_diffrn_reflns_theta_min 2.336
_diffrn_standards_number 0
_exptl_absorpt_coefficient_mu 0.159
_exptl_absorpt_correction_T_max 0.7463
_exptl_absorpt_correction_T_min 0.6521
_exptl_absorpt_correction_type multi-scan
_exptl_absorpt_process_details
;
SADABS-2016/2 (Bruker,2016/2) was used for absorption correction.
wR2(int) was 0.0725 before and 0.0610 after correction.
The Ratio of minimum to maximum transmission is 0.8738.
The \l/2 correction factor is Not present.
;
_exptl_crystal_colour colourless
_exptl_crystal_colour_primary colourless
_exptl_crystal_density_diffrn 1.339
_exptl_crystal_description block
_exptl_crystal_F_000 1216
_exptl_crystal_size_max 0.476
_exptl_crystal_size_mid 0.33
_exptl_crystal_size_min 0.319
_refine_diff_density_max 0.236
_refine_diff_density_min -0.382
_refine_diff_density_rms 0.047
_refine_ls_abs_structure_details
;
 Flack x determined using 3458 quotients [(I+)-(I-)]/[(I+)+(I-)]
 (Parsons, Flack and Wagner, Acta Cryst. B69 (2013) 249-259).
;
_refine_ls_abs_structure_Flack 0.01(2)
_refine_ls_extinction_method none
_refine_ls_goodness_of_fit_ref 1.039
_refine_ls_hydrogen_treatment constr
_refine_ls_matrix_type full
_refine_ls_number_parameters 382
_refine_ls_number_reflns 10009
_refine_ls_number_restraints 0
_refine_ls_restrained_S_all 1.039
_refine_ls_R_factor_all 0.0476
_refine_ls_R_factor_gt 0.0390
_refine_ls_shift/su_max 0.002
_refine_ls_shift/su_mean 0.000
_refine_ls_structure_factor_coef Fsqd
_refine_ls_weighting_details 'w=1/[\s^2^(Fo^2^)+(0.0445P)^2^+0.5190P] where P=(Fo^2^+2Fc^2^)/3'
_refine_ls_weighting_scheme calc
_refine_ls_wR_factor_gt 0.0910
_refine_ls_wR_factor_ref 0.0979
_reflns_Friedel_coverage 0.792
_reflns_Friedel_fraction_full 1.000
_reflns_Friedel_fraction_max 0.999
_reflns_number_gt 8871
_reflns_number_total 10009
_reflns_threshold_expression 'I > 2\s(I)'
_cod_data_source_file jo9b01760_si_002.cif
_cod_data_source_block 181220_hcl_2_4_0m
_cod_database_code 4034492
_shelx_shelxl_version_number 2016/6
_shelx_space_group_comment
;
The symmetry employed for this shelxl refinement is uniquely defined
by the following loop, which should always be used as a source of
symmetry information in preference to the above space-group names.
They are only intended as comments.
;
_shelx_estimated_absorpt_t_max 0.951
_shelx_estimated_absorpt_t_min 0.928
_olex2_refinement_description
;
1. Fixed Uiso
 At 1.2 times of:
  All C(H) groups, All C(H,H) groups
 At 1.5 times of:
  All C(H,H,H) groups
2.a Ternary CH refined with riding coordinates:
 C12(H12)
2.b Secondary CH2 refined with riding coordinates:
 C28(H28A,H28B)
2.c Aromatic/amide H refined with riding coordinates:
 C1(H1), C3(H3), C4(H4), C9(H9), C16(H16), C17(H17), C18(H18), C19(H19),
 C20(H20), C22(H22), C23(H23), C25(H25), C26(H26), C30(H30), C31(H31), C32(H32),
  C33(H33), C34(H34)
2.d Idealised Me refined as rotating group:
 C13(H13A,H13B,H13C), C14(H14A,H14B,H14C), C27(H27A,H27B,H27C)
;
_olex2_submission_special_instructions 'No special instructions were received'

loop_
_space_group_symop_operation_xyz
'x, y, z'
'-x+1/2, -y, z+1/2'
'-x, y+1/2, -z+1/2'
'x+1/2, -y+1/2, -z'

loop_
_atom_site_label
_atom_site_type_symbol
_atom_site_fract_x
_atom_site_fract_y
_atom_site_fract_z
_atom_site_U_iso_or_equiv
_atom_site_adp_type
_atom_site_occupancy
_atom_site_site_symmetry_order
_atom_site_calc_flag
_atom_site_refinement_flags_posn
S1 S 0.33267(6) 0.43836(2) 0.43677(2) 0.02524(10) Uani 1 1 d .
O1 O -0.0707(2) 0.53248(9) 0.24091(8) 0.0415(4) Uani 1 1 d .
O2 O 0.2777(2) 0.76772(7) 0.48322(6) 0.0279(3) Uani 1 1 d .
O3 O 0.1434(2) 0.41918(8) 0.44734(8) 0.0344(3) Uani 1 1 d .
O4 O 0.4064(2) 0.43916(9) 0.37311(7) 0.0379(3) Uani 1 1 d .
O5 O 0.64478(19) 0.53885(8) 0.42975(8) 0.0362(3) Uani 1 1 d .
N1 N 0.1116(2) 0.76147(8) 0.38872(8) 0.0241(3) Uani 1 1 d .
N2 N 0.3486(2) 0.52103(8) 0.46465(7) 0.0220(3) Uani 1 1 d .
C1 C 0.0847(3) 0.58419(10) 0.33331(9) 0.0253(3) Uani 1 1 d .
H1 H 0.126726 0.540351 0.348671 0.030 Uiso 1 1 calc R
C2 C -0.0196(3) 0.58925(12) 0.27691(9) 0.0293(4) Uani 1 1 d .
C3 C -0.0764(3) 0.65396(13) 0.25411(9) 0.0317(4) Uani 1 1 d .
H3 H -0.142257 0.656568 0.214552 0.038 Uiso 1 1 calc R
C4 C -0.0392(3) 0.71484(11) 0.28786(9) 0.0289(4) Uani 1 1 d .
H4 H -0.079697 0.758847 0.272406 0.035 Uiso 1 1 calc R
C5 C 0.0593(2) 0.70887(10) 0.34494(8) 0.0231(3) Uani 1 1 d .
C6 C 0.1252(2) 0.64489(10) 0.36617(8) 0.0207(3) Uani 1 1 d .
C7 C 0.2340(2) 0.65552(9) 0.42756(8) 0.0191(3) Uani 1 1 d .
C8 C 0.2130(2) 0.73492(9) 0.43817(9) 0.0219(3) Uani 1 1 d .
C9 C 0.1455(2) 0.61732(9) 0.48296(8) 0.0202(3) Uani 1 1 d .
H9 H 0.051159 0.639770 0.507290 0.024 Uiso 1 1 calc R
C10 C 0.1964(2) 0.55279(9) 0.49870(8) 0.0204(3) Uani 1 1 d .
C11 C 0.4928(2) 0.56342(10) 0.43966(8) 0.0235(3) Uani 1 1 d .
C12 C 0.4452(2) 0.63857(9) 0.42340(8) 0.0204(3) Uani 1 1 d .
H12 H 0.510846 0.668991 0.455173 0.024 Uiso 1 1 calc R
C13 C -0.0487(5) 0.46630(15) 0.26975(15) 0.0631(9) Uani 1 1 d .
H13A H -0.110806 0.431017 0.243342 0.095 Uiso 1 1 calc GR
H13B H -0.103970 0.466786 0.312852 0.095 Uiso 1 1 calc GR
H13C H 0.084002 0.455248 0.273051 0.095 Uiso 1 1 calc GR
C14 C 0.0755(3) 0.83523(11) 0.38198(11) 0.0354(4) Uani 1 1 d .
H14A H 0.101697 0.849664 0.337668 0.053 Uiso 1 1 calc GR
H14B H 0.155442 0.861264 0.411625 0.053 Uiso 1 1 calc GR
H14C H -0.055183 0.844703 0.392086 0.053 Uiso 1 1 calc GR
C15 C 0.1197(2) 0.51507(9) 0.55477(8) 0.0212(3) Uani 1 1 d .
C16 C 0.2369(3) 0.48685(10) 0.60131(9) 0.0260(4) Uani 1 1 d .
H16 H 0.367737 0.487989 0.595126 0.031 Uiso 1 1 calc R
C17 C 0.1639(3) 0.45708(11) 0.65665(9) 0.0318(4) Uani 1 1 d .
H17 H 0.244757 0.437975 0.688171 0.038 Uiso 1 1 calc R
C18 C -0.0266(3) 0.45517(11) 0.66602(10) 0.0328(4) Uani 1 1 d .
H18 H -0.076594 0.435207 0.704105 0.039 Uiso 1 1 calc R
C19 C -0.1441(3) 0.48252(12) 0.61956(10) 0.0321(4) Uani 1 1 d .
H19 H -0.274898 0.480936 0.625822 0.039 Uiso 1 1 calc R
C20 C -0.0722(3) 0.51220(10) 0.56399(9) 0.0262(3) Uani 1 1 d .
H20 H -0.153654 0.530554 0.532249 0.031 Uiso 1 1 calc R
C21 C 0.4759(3) 0.38668(9) 0.48546(9) 0.0263(4) Uani 1 1 d .
C22 C 0.6660(3) 0.38327(10) 0.47273(11) 0.0330(4) Uani 1 1 d .
H22 H 0.718826 0.409193 0.438347 0.040 Uiso 1 1 calc R
C23 C 0.7758(3) 0.34154(12) 0.51103(13) 0.0396(5) Uani 1 1 d .
H23 H 0.905371 0.338663 0.502501 0.047 Uiso 1 1 calc R
C24 C 0.7017(4) 0.30364(11) 0.56173(11) 0.0389(5) Uani 1 1 d .
C25 C 0.5109(4) 0.30668(11) 0.57249(11) 0.0391(5) Uani 1 1 d .
H25 H 0.457921 0.279963 0.606303 0.047 Uiso 1 1 calc R
C26 C 0.3971(3) 0.34805(11) 0.53470(10) 0.0328(4) Uani 1 1 d .
H26 H 0.267029 0.349911 0.542434 0.039 Uiso 1 1 calc R
C27 C 0.8275(5) 0.26210(14) 0.60485(14) 0.0562(8) Uani 1 1 d .
H27A H 0.877902 0.292399 0.638540 0.084 Uiso 1 1 calc GR
H27B H 0.929871 0.242661 0.579439 0.084 Uiso 1 1 calc GR
H27C H 0.756746 0.224154 0.624688 0.084 Uiso 1 1 calc GR
C28 C 0.5350(3) 0.65121(9) 0.35685(9) 0.0238(3) Uani 1 1 d .
H28A H 0.669453 0.640857 0.360418 0.029 Uiso 1 1 calc R
H28B H 0.481346 0.617259 0.326193 0.029 Uiso 1 1 calc R
C29 C 0.5143(2) 0.72283(9) 0.32826(8) 0.0222(3) Uani 1 1 d .
C30 C 0.4359(3) 0.73111(11) 0.26740(9) 0.0285(4) Uani 1 1 d .
H30 H 0.386323 0.691799 0.245627 0.034 Uiso 1 1 calc R
C31 C 0.4294(3) 0.79617(12) 0.23814(10) 0.0366(5) Uani 1 1 d .
H31 H 0.375828 0.800938 0.196589 0.044 Uiso 1 1 calc R
C32 C 0.5006(3) 0.85391(12) 0.26922(11) 0.0383(5) Uani 1 1 d .
H32 H 0.497642 0.898247 0.248995 0.046 Uiso 1 1 calc R
C33 C 0.5765(3) 0.84653(11) 0.33035(11) 0.0330(4) Uani 1 1 d .
H33 H 0.624081 0.886140 0.352227 0.040 Uiso 1 1 calc R
C34 C 0.5834(3) 0.78149(10) 0.35970(9) 0.0268(4) Uani 1 1 d .
H34 H 0.635514 0.777018 0.401499 0.032 Uiso 1 1 calc R

loop_
_atom_site_aniso_label
_atom_site_aniso_U_11
_atom_site_aniso_U_22
_atom_site_aniso_U_33
_atom_site_aniso_U_23
_atom_site_aniso_U_13
_atom_site_aniso_U_12
S1 0.0281(2) 0.02331(19) 0.02427(19) -0.00337(17) -0.00186(16) 0.00279(17)
O1 0.0395(8) 0.0523(10) 0.0328(8) -0.0141(7) -0.0111(7) -0.0038(7)
O2 0.0330(7) 0.0238(6) 0.0269(6) -0.0048(5) 0.0019(5) -0.0016(5)
O3 0.0282(7) 0.0293(7) 0.0457(8) -0.0063(6) -0.0064(6) -0.0025(6)
O4 0.0502(9) 0.0392(8) 0.0242(6) -0.0052(6) 0.0021(6) 0.0099(7)
O5 0.0248(6) 0.0353(8) 0.0486(9) 0.0131(7) 0.0081(6) 0.0082(6)
N1 0.0246(7) 0.0211(7) 0.0266(7) 0.0037(6) 0.0020(5) 0.0021(6)
N2 0.0232(7) 0.0196(6) 0.0233(7) 0.0007(5) 0.0039(6) 0.0009(6)
C1 0.0246(8) 0.0286(9) 0.0227(8) -0.0031(7) -0.0039(6) 0.0011(7)
C2 0.0229(8) 0.0421(11) 0.0228(8) -0.0058(8) -0.0030(6) -0.0019(8)
C3 0.0218(8) 0.0529(13) 0.0204(8) 0.0036(8) -0.0030(6) 0.0023(8)
C4 0.0228(8) 0.0396(11) 0.0243(8) 0.0095(8) -0.0003(7) 0.0042(7)
C5 0.0194(7) 0.0281(9) 0.0219(7) 0.0040(6) 0.0034(6) 0.0021(6)
C6 0.0192(7) 0.0255(8) 0.0175(7) 0.0009(6) 0.0000(5) -0.0002(6)
C7 0.0200(7) 0.0197(7) 0.0176(7) 0.0000(6) -0.0002(5) 0.0006(6)
C8 0.0226(7) 0.0206(7) 0.0226(7) 0.0002(6) 0.0052(6) 0.0002(6)
C9 0.0195(7) 0.0228(8) 0.0182(7) -0.0002(6) 0.0006(6) -0.0004(6)
C10 0.0207(7) 0.0233(8) 0.0172(7) -0.0005(6) 0.0003(5) -0.0001(6)
C11 0.0216(7) 0.0262(8) 0.0227(7) 0.0030(7) -0.0003(6) 0.0014(6)
C12 0.0193(7) 0.0220(8) 0.0199(7) 0.0006(6) -0.0006(6) -0.0005(6)
C13 0.087(2) 0.0462(15) 0.0563(17) -0.0171(13) -0.0217(16) -0.0177(16)
C14 0.0375(11) 0.0234(9) 0.0453(12) 0.0079(8) -0.0012(9) 0.0048(8)
C15 0.0239(8) 0.0194(7) 0.0205(7) 0.0014(6) 0.0008(6) -0.0011(6)
C16 0.0248(8) 0.0286(9) 0.0247(8) 0.0039(7) 0.0010(6) 0.0018(7)
C17 0.0340(9) 0.0349(10) 0.0265(8) 0.0089(7) -0.0009(8) 0.0030(8)
C18 0.0366(10) 0.0341(10) 0.0277(9) 0.0095(8) 0.0057(8) -0.0033(8)
C19 0.0258(9) 0.0391(11) 0.0314(9) 0.0062(8) 0.0049(7) -0.0049(8)
C20 0.0245(8) 0.0294(9) 0.0247(8) 0.0031(7) -0.0004(7) -0.0016(7)
C21 0.0298(9) 0.0191(8) 0.0299(9) -0.0019(7) -0.0025(7) 0.0030(7)
C22 0.0314(9) 0.0238(9) 0.0440(11) 0.0002(8) 0.0014(9) 0.0028(8)
C23 0.0339(10) 0.0272(10) 0.0575(14) -0.0046(10) -0.0102(10) 0.0067(8)
C24 0.0529(13) 0.0231(9) 0.0405(11) -0.0075(9) -0.0149(10) 0.0108(9)
C25 0.0590(14) 0.0268(9) 0.0315(10) 0.0014(8) -0.0015(9) 0.0040(10)
C26 0.0385(10) 0.0262(9) 0.0337(10) -0.0008(8) 0.0032(8) 0.0015(8)
C27 0.078(2) 0.0408(13) 0.0494(14) -0.0080(11) -0.0256(15) 0.0274(14)
C28 0.0246(8) 0.0228(8) 0.0240(8) 0.0004(6) 0.0062(6) 0.0004(7)
C29 0.0210(8) 0.0240(8) 0.0218(7) 0.0001(6) 0.0071(6) 0.0005(6)
C30 0.0301(9) 0.0323(10) 0.0231(8) -0.0007(7) 0.0028(7) 0.0026(8)
C31 0.0430(11) 0.0408(12) 0.0260(9) 0.0073(8) 0.0044(8) 0.0113(10)
C32 0.0467(12) 0.0309(10) 0.0373(11) 0.0106(8) 0.0145(9) 0.0092(9)
C33 0.0365(10) 0.0244(9) 0.0380(11) -0.0027(8) 0.0098(8) -0.0012(8)
C34 0.0266(8) 0.0278(9) 0.0259(8) -0.0007(7) 0.0061(7) -0.0015(7)

loop_
_atom_type_symbol
_atom_type_description
_atom_type_scat_dispersion_real
_atom_type_scat_dispersion_imag
_atom_type_scat_source
C C 0.0033 0.0016 'International Tables Vol C Tables 4.2.6.8 and 6.1.1.4'
H H 0.0000 0.0000 'International Tables Vol C Tables 4.2.6.8 and 6.1.1.4'
N N 0.0061 0.0033 'International Tables Vol C Tables 4.2.6.8 and 6.1.1.4'
O O 0.0106 0.0060 'International Tables Vol C Tables 4.2.6.8 and 6.1.1.4'
S S 0.1246 0.1234 'International Tables Vol C Tables 4.2.6.8 and 6.1.1.4'

loop_
_geom_angle_atom_site_label_1
_geom_angle_atom_site_label_2
_geom_angle_atom_site_label_3
_geom_angle
O3 S1 N2 104.71(8)
O3 S1 C21 109.01(10)
O4 S1 O3 120.04(10)
O4 S1 N2 106.37(9)
O4 S1 C21 108.85(10)
N2 S1 C21 107.09(8)
C2 O1 C13 116.94(18)
C5 N1 C14 126.22(17)
C8 N1 C5 111.21(15)
C8 N1 C14 122.47(17)
C10 N2 S1 120.92(12)
C11 N2 S1 117.58(12)
C11 N2 C10 119.54(14)
C2 C1 H1 121.0
C6 C1 H1 121.0
C6 C1 C2 118.01(18)
O1 C2 C1 123.14(19)
O1 C2 C3 116.44(17)
C3 C2 C1 120.41(19)
C2 C3 H3 119.2
C4 C3 C2 121.56(17)
C4 C3 H3 119.2
C3 C4 H4 121.3
C5 C4 C3 117.42(18)
C5 C4 H4 121.3
C4 C5 N1 128.97(17)
C4 C5 C6 121.28(18)
C6 C5 N1 109.75(15)
C1 C6 C5 121.17(16)
C1 C6 C7 129.82(16)
C5 C6 C7 108.99(15)
C6 C7 C8 101.71(14)
C6 C7 C12 115.49(13)
C8 C7 C12 107.99(13)
C9 C7 C6 111.17(13)
C9 C7 C8 109.28(14)
C9 C7 C12 110.66(14)
O2 C8 N1 126.19(17)
O2 C8 C7 125.50(16)
N1 C8 C7 108.31(15)
C7 C9 H9 119.2
C10 C9 C7 121.66(15)
C10 C9 H9 119.2
N2 C10 C15 117.60(15)
C9 C10 N2 118.83(15)
C9 C10 C15 123.14(15)
O5 C11 N2 120.00(17)
O5 C11 C12 122.41(16)
N2 C11 C12 117.53(14)
C7 C12 H12 107.6
C11 C12 C7 113.92(14)
C11 C12 H12 107.6
C11 C12 C28 104.70(14)
C28 C12 C7 115.13(14)
C28 C12 H12 107.6
O1 C13 H13A 109.5
O1 C13 H13B 109.5
O1 C13 H13C 109.5
H13A C13 H13B 109.5
H13A C13 H13C 109.5
H13B C13 H13C 109.5
N1 C14 H14A 109.5
N1 C14 H14B 109.5
N1 C14 H14C 109.5
H14A C14 H14B 109.5
H14A C14 H14C 109.5
H14B C14 H14C 109.5
C16 C15 C10 120.80(15)
C16 C15 C20 119.22(16)
C20 C15 C10 119.79(16)
C15 C16 H16 119.8
C17 C16 C15 120.45(17)
C17 C16 H16 119.8
C16 C17 H17 119.9
C18 C17 C16 120.15(19)
C18 C17 H17 119.9
C17 C18 H18 120.2
C17 C18 C19 119.68(18)
C19 C18 H18 120.2
C18 C19 H19 119.7
C18 C19 C20 120.52(18)
C20 C19 H19 119.7
C15 C20 H20 120.0
C19 C20 C15 119.96(18)
C19 C20 H20 120.0
C22 C21 S1 119.58(16)
C26 C21 S1 119.30(16)
C26 C21 C22 121.09(19)
C21 C22 H22 120.7
C23 C22 C21 118.7(2)
C23 C22 H22 120.7
C22 C23 H23 119.2
C22 C23 C24 121.6(2)
C24 C23 H23 119.2
C23 C24 C25 118.6(2)
C23 C24 C27 120.0(2)
C25 C24 C27 121.3(3)
C24 C25 H25 119.5
C26 C25 C24 121.0(2)
C26 C25 H25 119.5
C21 C26 H26 120.5
C25 C26 C21 119.0(2)
C25 C26 H26 120.5
C24 C27 H27A 109.5
C24 C27 H27B 109.5
C24 C27 H27C 109.5
H27A C27 H27B 109.5
H27A C27 H27C 109.5
H27B C27 H27C 109.5
C12 C28 H28A 108.0
C12 C28 H28B 108.0
H28A C28 H28B 107.3
C29 C28 C12 117.08(14)
C29 C28 H28A 108.0
C29 C28 H28B 108.0
C30 C29 C28 120.14(17)
C30 C29 C34 118.50(18)
C34 C29 C28 121.23(17)
C29 C30 H30 119.6
C31 C30 C29 120.9(2)
C31 C30 H30 119.6
C30 C31 H31 119.8
C32 C31 C30 120.3(2)
C32 C31 H31 119.8
C31 C32 H32 120.3
C31 C32 C33 119.4(2)
C33 C32 H32 120.3
C32 C33 H33 119.8
C32 C33 C34 120.4(2)
C34 C33 H33 119.8
C29 C34 H34 119.7
C33 C34 C29 120.53(19)
C33 C34 H34 119.7

loop_
_geom_bond_atom_site_label_1
_geom_bond_atom_site_label_2
_geom_bond_distance
S1 O3 1.4274(16)
S1 O4 1.4255(15)
S1 N2 1.6945(16)
S1 C21 1.7525(19)
O1 C2 1.373(2)
O1 C13 1.415(4)
O2 C8 1.221(2)
O5 C11 1.209(2)
N1 C5 1.411(2)
N1 C8 1.359(2)
N1 C14 1.447(3)
N2 C10 1.439(2)
N2 C11 1.417(2)
C1 H1 0.9500
C1 C2 1.395(2)
C1 C6 1.382(3)
C2 C3 1.392(3)
C3 H3 0.9500
C3 C4 1.390(3)
C4 H4 0.9500
C4 C5 1.387(3)
C5 C6 1.389(2)
C6 C7 1.510(2)
C7 C8 1.549(2)
C7 C9 1.506(2)
C7 C12 1.557(2)
C9 H9 0.9500
C9 C10 1.333(2)
C10 C15 1.479(2)
C11 C12 1.522(2)
C12 H12 1.0000
C12 C28 1.546(2)
C13 H13A 0.9800
C13 H13B 0.9800
C13 H13C 0.9800
C14 H14A 0.9800
C14 H14B 0.9800
C14 H14C 0.9800
C15 C16 1.393(2)
C15 C20 1.395(2)
C16 H16 0.9500
C16 C17 1.388(3)
C17 H17 0.9500
C17 C18 1.384(3)
C18 H18 0.9500
C18 C19 1.387(3)
C19 H19 0.9500
C19 C20 1.388(3)
C20 H20 0.9500
C21 C22 1.394(3)
C21 C26 1.385(3)
C22 H22 0.9500
C22 C23 1.378(3)
C23 H23 0.9500
C23 C24 1.387(4)
C24 C25 1.392(4)
C24 C27 1.503(3)
C25 H25 0.9500
C25 C26 1.385(3)
C26 H26 0.9500
C27 H27A 0.9800
C27 H27B 0.9800
C27 H27C 0.9800
C28 H28A 0.9900
C28 H28B 0.9900
C28 C29 1.506(3)
C29 C30 1.394(3)
C29 C34 1.394(3)
C30 H30 0.9500
C30 C31 1.391(3)
C31 H31 0.9500
C31 C32 1.382(3)
C32 H32 0.9500
C32 C33 1.390(3)
C33 H33 0.9500
C33 C34 1.391(3)
C34 H34 0.9500
